data_7110703
loop_
_publ_author_name
'Ellis, Dianne D.'
'Jelliss, Paul A.'
'Stone, F. Gordon A.'

_publ_section_title
;
 Rhenacarborane complexes with nitrosyl and alkylidene ligands. Structures
 of the complexes [Re{&#xE006;C(OMe)C6H4Me-4}(NO)(CO)(\h5-7,8-C2B9H11)]
 and [Re(NO)(CNBut){\h5,\s-7-C&#xE006;N(H)But-7,8-C2B9H10}]
;
_journal_issue 23
_journal_name_full 'Chemical Communications'
_journal_page_first 2385
_journal_paper_doi 10.1039/a907144j
_journal_year 1999
_chemical_formula_moiety 'C12 H21 B9 N O3 Re'
_chemical_formula_structural '[Re(C~2~B~9~H~11~)(NO)(CO){C(OMe)C~6~H~4~-4-Me}]'
_chemical_formula_sum 'C12 H21 B9 N O3 Re'
_chemical_formula_weight 510.79
_chemical_name_systematic
; 
 ? 
;
_space_group_IT_number 2
_symmetry_cell_setting triclinic
_symmetry_space_group_name_Hall '-P 1'
_symmetry_space_group_name_H-M 'P -1'
_atom_sites_solution_hydrogens geom
_atom_sites_solution_primary direct
_atom_sites_solution_secondary difmap
_audit_creation_method SHELXL
_cell_angle_alpha 96.151(7)
_cell_angle_beta 99.368(14)
_cell_angle_gamma 95.04(2)
_cell_formula_units_Z 2
_cell_length_a 6.977(3)
_cell_length_b 10.9320(11)
_cell_length_c 12.6768(8)
_cell_measurement_reflns_used 25
_cell_measurement_temperature 293(2)
_cell_measurement_theta_max 20.72
_cell_measurement_theta_min 2.64
_cell_volume 943.0(4)
_computing_cell_refinement 'Enraf Nonius CAD4'
_computing_data_collection 'Enraf Nonius CAD4'
_computing_data_reduction 'XCAD4 Siemens Software'
_computing_molecular_graphics 'XP in SHELXTL-PC (Siemens, 1990)'
_computing_publication_material 'SHELXL-93 (Sheldrick, 1993)'
_computing_structure_refinement 'SHELXL-93 (Sheldrick, 1993)'
_computing_structure_solution 'SHELXS-86 (Siemens, 1990)'
_diffrn_ambient_temperature 293(2)
_diffrn_measurement_device 'Enraf Nonius CAD4'
_diffrn_measurement_method 'omega scans'
_diffrn_radiation_monochromator graphite
_diffrn_radiation_source 'fine-focus sealed tube'
_diffrn_radiation_type MoK\a
_diffrn_radiation_wavelength 0.71073
_diffrn_reflns_av_R_equivalents 0.0321
_diffrn_reflns_av_sigmaI/netI 0.0660
_diffrn_reflns_limit_h_max 8
_diffrn_reflns_limit_h_min 0
_diffrn_reflns_limit_k_max 12
_diffrn_reflns_limit_k_min -12
_diffrn_reflns_limit_l_max 14
_diffrn_reflns_limit_l_min -15
_diffrn_reflns_number 3583
_diffrn_reflns_theta_max 24.96
_diffrn_reflns_theta_min 1.64
_diffrn_standards_decay_% none
_diffrn_standards_interval_time 120
_diffrn_standards_number 3
_exptl_absorpt_coefficient_mu 6.453
_exptl_absorpt_correction_T_max 0.9322
_exptl_absorpt_correction_T_min 0.3949
_exptl_absorpt_correction_type 'semi empirical'
_exptl_crystal_colour orange
_exptl_crystal_density_diffrn 1.799
_exptl_crystal_density_meas ?
_exptl_crystal_description parallelopiped
_exptl_crystal_F_000 488
_exptl_crystal_size_max 0.20
_exptl_crystal_size_mid 0.15
_exptl_crystal_size_min 0.08
_refine_diff_density_max 1.177
_refine_diff_density_min -0.869
_refine_diff_density_rms 0.198
_refine_ls_extinction_method none
_refine_ls_goodness_of_fit_all 1.074
_refine_ls_goodness_of_fit_ref 1.103
_refine_ls_hydrogen_treatment constr
_refine_ls_matrix_type full
_refine_ls_number_parameters 235
_refine_ls_number_reflns 3288
_refine_ls_number_restraints 0
_refine_ls_restrained_S_all 1.074
_refine_ls_restrained_S_obs 1.103
_refine_ls_R_factor_all 0.0573
_refine_ls_R_factor_gt 0.0429
_refine_ls_shift/esd_mean 0.000
_refine_ls_shift/su_max 0.001
_refine_ls_structure_factor_coef Fsqd
_refine_ls_weighting_details 'w=1/[\s^2^(Fo^2^)+(0.0459P)^2^+0.0000P] where P=(Fo^2^+2Fc^2^)/3'
_refine_ls_weighting_scheme calc
_refine_ls_wR_factor_all 0.0981
_refine_ls_wR_factor_ref 0.0919
_reflns_number_gt 2769
_reflns_number_total 3288
_reflns_threshold_expression >2sigma(I)
_cod_data_source_file 907144jsup1.cif
_cod_data_source_block 3b
_cod_depositor_comments
;
The following automatic conversions were performed:

'_symmetry_cell_setting' value 'Triclinic' changed to 'triclinic'
according to /home/saulius/struct/CIF-dictionaries/cif_core.dic
dictionary named 'cif_core.dic' version 2.4.2 from 2011-04-26.

Automatic conversion script
Id: cif_fix_values 1891 2012-01-12 08:04:46Z andrius 

The following automatic conversions were performed:

'_exptl_crystal_density_meas' value 'not measured' was changed to '?'
- the value is perceived as not measured.

Automatic conversion script
Id: cif_fix_values 3008 2015-01-20 13:52:24Z robertas 

The following automatic conversions were performed:

'_refine_ls_weighting_scheme' value 'calc
w=1/[\s^2^(Fo^2^)+(0.0459P)^2^+0.0000P] where P=(Fo^2^+2Fc^2^)/3' was
changed to 'calc'. New tag '_refine_ls_weighting_details' was
created. The value of the new tag was set to
'w=1/[\s^2^(Fo^2^)+(0.0459P)^2^+0.0000P] where P=(Fo^2^+2Fc^2^)/3'.

Automatic conversion script
Id: cif_fix_values 3143 2015-03-26 13:38:13Z robertas 
;
_cod_original_cell_volume 943.1(4)
_cod_database_code 7110703

loop_
_symmetry_equiv_pos_as_xyz
'x, y, z'
'-x, -y, -z'

loop_
_atom_site_aniso_label
_atom_site_aniso_U_11
_atom_site_aniso_U_22
_atom_site_aniso_U_33
_atom_site_aniso_U_23
_atom_site_aniso_U_13
_atom_site_aniso_U_12
Re 0.0312(2) 0.0244(2) 0.0317(2) 0.00335(13) 0.00408(13) 0.00396(14)
C1 0.038(5) 0.031(5) 0.035(5) 0.006(4) 0.013(4) 0.009(4)
C2 0.028(5) 0.032(5) 0.051(6) 0.016(4) 0.006(4) 0.000(4)
B3 0.042(7) 0.033(6) 0.038(6) 0.005(5) 0.002(5) 0.000(5)
B4 0.037(6) 0.031(6) 0.044(6) 0.004(5) 0.010(5) 0.016(5)
B5 0.038(6) 0.036(7) 0.041(6) 0.011(5) 0.007(5) 0.001(5)
B6 0.056(8) 0.038(7) 0.054(7) 0.012(6) 0.032(6) 0.011(6)
B7 0.038(7) 0.043(7) 0.057(7) 0.022(6) 0.013(5) 0.001(6)
B8 0.057(8) 0.019(6) 0.056(7) -0.001(5) 0.015(6) 0.002(5)
B9 0.065(8) 0.040(7) 0.039(6) 0.011(5) 0.007(6) 0.021(6)
B10 0.058(7) 0.037(7) 0.029(5) 0.008(5) 0.016(5) 0.014(6)
B11 0.065(8) 0.027(6) 0.045(6) 0.012(5) 0.014(6) -0.003(6)
N 0.039(5) 0.031(4) 0.032(4) 0.014(3) -0.002(3) 0.005(4)
O 0.032(4) 0.082(6) 0.056(4) 0.018(4) 0.011(3) -0.005(4)
C3 0.035(5) 0.033(6) 0.047(6) 0.012(4) 0.012(4) 0.006(4)
O3 0.053(5) 0.064(5) 0.035(4) 0.004(3) -0.011(3) -0.004(4)
C9 0.046(6) 0.030(5) 0.027(4) 0.006(4) 0.006(4) 0.005(5)
O4 0.054(4) 0.036(4) 0.054(4) 0.011(3) 0.023(3) 0.015(4)
C4 0.082(9) 0.041(7) 0.092(9) 0.024(6) 0.053(8) 0.032(7)
C10 0.043(6) 0.026(5) 0.034(5) 0.003(4) 0.005(4) 0.012(4)
C11 0.074(8) 0.032(6) 0.030(5) 0.001(4) 0.002(5) 0.011(6)
C12 0.060(7) 0.040(6) 0.048(6) 0.012(5) -0.009(5) -0.004(6)
C13 0.039(6) 0.028(6) 0.062(7) 0.011(5) 0.004(5) 0.011(5)
C14 0.056(7) 0.038(6) 0.040(5) 0.009(5) 0.020(5) 0.004(5)
C15 0.045(6) 0.028(5) 0.043(5) -0.002(4) 0.008(4) 0.007(5)
C16 0.062(8) 0.050(8) 0.079(8) 0.014(6) 0.005(6) -0.010(6)

loop_
_atom_site_label
_atom_site_type_symbol
_atom_site_fract_x
_atom_site_fract_y
_atom_site_fract_z
_atom_site_U_iso_or_equiv
_atom_site_thermal_displace_type
_atom_site_occupancy
_atom_site_calc_flag
_atom_site_refinement_flags
Re Re 0.18517(6) 0.08042(4) 0.77772(3) 0.02919(14) Uani 1 d .
C1 C 0.2326(13) 0.0842(9) 0.6035(7) 0.034(2) Uani 1 d .
H1 H 0.2114(13) -0.0147(9) 0.5719(7) 0.040 Uiso 1 calc R
C2 C 0.4264(13) 0.1430(9) 0.6850(7) 0.037(2) Uani 1 d .
H2 H 0.5418(13) 0.0852(9) 0.7117(7) 0.044 Uiso 1 calc R
B3 B 0.3845(16) 0.2642(10) 0.7715(9) 0.038(3) Uani 1 d .
H3 H 0.4669(16) 0.2923(10) 0.8535(9) 0.046 Uiso 1 calc R
B4 B 0.1300(16) 0.2824(10) 0.7359(9) 0.036(3) Uani 1 d .
H4 H 0.0424(16) 0.3234(10) 0.7925(9) 0.043 Uiso 1 calc R
B5 B 0.0348(17) 0.1620(10) 0.6267(8) 0.038(3) Uani 1 d .
H5 H -0.1189(17) 0.1219(10) 0.6110(8) 0.046 Uiso 1 calc R
B6 B 0.4051(18) 0.1735(11) 0.5541(9) 0.046(3) Uani 1 d .
H6 H 0.4942(18) 0.1379(11) 0.4960(9) 0.055 Uiso 1 calc R
B7 B 0.4993(17) 0.2887(11) 0.6602(9) 0.044(3) Uani 1 d .
H7 H 0.6525(17) 0.3291(11) 0.6719(9) 0.053 Uiso 1 calc R
B8 B 0.3107(18) 0.3771(11) 0.6891(9) 0.044(3) Uani 1 d .
H8 H 0.3385(18) 0.4765(11) 0.7188(9) 0.053 Uiso 1 calc R
B9 B 0.0965(19) 0.3136(11) 0.5986(9) 0.047(3) Uani 1 d .
H9 H -0.0167(19) 0.3711(11) 0.5680(9) 0.056 Uiso 1 calc R
B10 B 0.1552(18) 0.1877(10) 0.5172(8) 0.039(3) Uani 1 d .
H10 H 0.0792(18) 0.1608(10) 0.4337(8) 0.047 Uiso 1 calc R
B11 B 0.3252(19) 0.3203(10) 0.5534(9) 0.045(3) Uani 1 d .
H11 H 0.3615(19) 0.3820(10) 0.4948(9) 0.054 Uiso 1 calc R
N N -0.0431(11) 0.0428(7) 0.8163(5) 0.034(2) Uani 1 d .
O O -0.2045(10) 0.0282(8) 0.8349(6) 0.057(2) Uani 1 d .
C3 C 0.3242(14) 0.1032(9) 0.9272(8) 0.037(2) Uani 1 d .
O3 O 0.4006(10) 0.1240(7) 1.0138(5) 0.054(2) Uani 1 d .
C9 C 0.2489(14) -0.0997(8) 0.7652(7) 0.034(2) Uani 1 d .
O4 O 0.3898(10) -0.1271(6) 0.7116(5) 0.046(2) Uani 1 d .
C4 C 0.4736(18) -0.2440(10) 0.7090(10) 0.065(4) Uani 1 d .
H4A H 0.5733(18) -0.2426(10) 0.6650(10) 0.097 Uiso 1 calc R
H4B H 0.3733(18) -0.3102(10) 0.6794(10) 0.097 Uiso 1 calc R
H4C H 0.5298(18) -0.2565(10) 0.7808(10) 0.097 Uiso 1 calc R
C10 C 0.1432(14) -0.1999(8) 0.8071(7) 0.034(2) Uani 1 d .
C11 C 0.0489(16) -0.3009(9) 0.7397(7) 0.046(3) Uani 1 d .
H11A H 0.0670(16) -0.3114(9) 0.6683(7) 0.055 Uiso 1 calc R
C12 C -0.0748(16) -0.3892(10) 0.7765(8) 0.052(3) Uani 1 d .
H12 H -0.1382(16) -0.4568(10) 0.7291(8) 0.062 Uiso 1 calc R
C13 C -0.1037(15) -0.3767(9) 0.8828(8) 0.043(2) Uani 1 d .
C14 C -0.0028(15) -0.2763(9) 0.9502(8) 0.043(2) Uani 1 d .
H14 H -0.0145(15) -0.2682(9) 1.0226(8) 0.052 Uiso 1 calc R
C15 C 0.1160(14) -0.1864(9) 0.9143(7) 0.039(2) Uani 1 d .
H15 H 0.1769(14) -0.1178(9) 0.9614(7) 0.046 Uiso 1 calc R
C16 C -0.2418(18) -0.4680(11) 0.9225(10) 0.065(3) Uani 1 d .
H16A H -0.2982(18) -0.5312(11) 0.8646(10) 0.098 Uiso 1 calc R
H16B H -0.3436(18) -0.4259(11) 0.9480(10) 0.098 Uiso 1 calc R
H16C H -0.1714(18) -0.5050(11) 0.9802(10) 0.098 Uiso 1 calc R

loop_
_atom_type_symbol
_atom_type_description
_atom_type_scat_dispersion_real
_atom_type_scat_dispersion_imag
_atom_type_scat_source
C C 0.0033 0.0016 'International Tables Vol C Tables 4.2.6.8 and 6.1.1.4'
H H 0.0000 0.0000 'International Tables Vol C Tables 4.2.6.8 and 6.1.1.4'
B B 0.0013 0.0007 'International Tables Vol C Tables 4.2.6.8 and 6.1.1.4'
N N 0.0061 0.0033 'International Tables Vol C Tables 4.2.6.8 and 6.1.1.4'
O O 0.0106 0.0060 'International Tables Vol C Tables 4.2.6.8 and 6.1.1.4'
Re Re -1.0185 7.2310 'International Tables Vol C Tables 4.2.6.8 and 6.1.1.4'

loop_
_geom_angle_atom_site_label_1
_geom_angle_atom_site_label_2
_geom_angle_atom_site_label_3
_geom_angle
_geom_angle_publ_flag
N Re C3 92.7(3) y
N Re C9 93.4(4) y
C3 Re C9 88.7(4) y
N Re C1 124.7(3) y
C3 Re C1 142.5(4) y
C9 Re C1 87.9(3) y
N Re C2 163.7(3) y
C3 Re C2 102.3(3) y
C9 Re C2 93.1(3) y
C1 Re C2 40.8(3) y
N Re B5 91.2(3) y
C3 Re B5 150.4(4) y
C9 Re B5 120.3(4) y
C1 Re B5 44.0(3) y
C2 Re B5 72.6(4) y
N Re B3 135.8(4) y
C3 Re B3 81.6(4) y
C9 Re B3 129.9(4) y
C1 Re B3 72.4(3) y
C2 Re B3 42.9(4) y
B5 Re B3 75.3(4) y
N Re B4 96.9(4) y
C3 Re B4 105.4(4) y
C9 Re B4 162.0(3) y
C1 Re B4 74.1(3) y
C2 Re B4 73.3(4) y
B5 Re B4 45.0(4) y
B3 Re B4 44.6(4) y
C2 C1 B10 110.3(8) ?
C2 C1 B6 62.0(6) ?
B10 C1 B6 61.4(6) ?
C2 C1 B5 110.8(7) ?
B10 C1 B5 61.8(6) ?
B6 C1 B5 112.9(7) ?
C2 C1 Re 70.0(4) ?
B10 C1 Re 127.4(6) ?
B6 C1 Re 129.2(6) ?
B5 C1 Re 69.3(4) ?
C1 C2 B3 112.3(7) ?
C1 C2 B7 111.5(7) ?
B3 C2 B7 62.3(6) ?
C1 C2 B6 62.5(6) ?
B3 C2 B6 113.5(7) ?
B7 C2 B6 61.2(6) ?
C1 C2 Re 69.2(4) ?
B3 C2 Re 70.3(5) ?
B7 C2 Re 128.8(7) ?
B6 C2 Re 129.0(6) ?
C2 B3 B8 105.0(7) ?
C2 B3 B7 58.9(6) ?
B8 B3 B7 60.0(6) ?
C2 B3 B4 105.8(7) ?
B8 B3 B4 60.0(6) ?
B7 B3 B4 108.6(8) ?
C2 B3 Re 66.8(5) ?
B8 B3 Re 122.9(7) ?
B7 B3 Re 122.3(7) ?
B4 B3 Re 68.2(5) ?
B8 B4 B9 59.3(7) ?
B8 B4 B3 59.0(6) ?
B9 B4 B3 105.5(8) ?
B8 B4 B5 106.0(8) ?
B9 B4 B5 58.8(6) ?
B3 B4 B5 105.5(7) ?
B8 B4 Re 121.0(6) ?
B9 B4 Re 119.9(7) ?
B3 B4 Re 67.2(5) ?
B5 B4 Re 66.2(5) ?
C1 B5 B9 104.4(8) ?
C1 B5 B10 58.7(6) ?
B9 B5 B10 59.3(6) ?
C1 B5 B4 105.4(7) ?
B9 B5 B4 60.3(6) ?
B10 B5 B4 108.1(8) ?
C1 B5 Re 66.7(4) ?
B9 B5 Re 123.6(7) ?
B10 B5 Re 122.2(7) ?
B4 B5 Re 68.8(5) ?
C2 B6 C1 55.5(5) ?
C2 B6 B7 59.2(6) ?
C1 B6 B7 104.2(7) ?
C2 B6 B11 105.6(8) ?
C1 B6 B11 106.1(8) ?
B7 B6 B11 60.3(7) ?
C2 B6 B10 103.5(7) ?
C1 B6 B10 59.2(6) ?
B7 B6 B10 107.6(8) ?
B11 B6 B10 60.4(7) ?
C2 B7 B6 59.6(6) ?
C2 B7 B11 105.6(8) ?
B6 B7 B11 60.0(7) ?
C2 B7 B8 104.8(8) ?
B6 B7 B8 108.9(9) ?
B11 B7 B8 61.1(7) ?
C2 B7 B3 58.8(6) ?
B6 B7 B3 109.2(8) ?
B11 B7 B3 109.3(8) ?
B8 B7 B3 59.8(6) ?
B3 B8 B7 60.2(6) ?
B3 B8 B9 108.1(8) ?
B7 B8 B9 107.0(8) ?
B3 B8 B4 61.0(6) ?
B7 B8 B4 109.5(8) ?
B9 B8 B4 60.7(6) ?
B3 B8 B11 108.0(8) ?
B7 B8 B11 59.2(7) ?
B9 B8 B11 60.1(7) ?
B4 B8 B11 109.8(8) ?
B10 B9 B5 60.6(6) ?
B10 B9 B8 108.0(9) ?
B5 B9 B8 108.2(8) ?
B10 B9 B11 59.9(7) ?
B5 B9 B11 108.9(8) ?
B8 B9 B11 60.5(7) ?
B10 B9 B4 109.6(8) ?
B5 B9 B4 60.9(6) ?
B8 B9 B4 59.9(6) ?
B11 B9 B4 109.6(8) ?
C1 B10 B9 105.6(7) ?
C1 B10 B6 59.4(6) ?
B9 B10 B6 108.5(9) ?
C1 B10 B11 105.6(8) ?
B9 B10 B11 60.9(7) ?
B6 B10 B11 59.5(7) ?
C1 B10 B5 59.5(6) ?
B9 B10 B5 60.1(6) ?
B6 B10 B5 109.4(8) ?
B11 B10 B5 109.4(8) ?
B6 B11 B7 59.7(7) ?
B6 B11 B10 60.1(7) ?
B7 B11 B10 106.9(8) ?
B6 B11 B9 107.6(8) ?
B7 B11 B9 106.9(8) ?
B10 B11 B9 59.2(6) ?
B6 B11 B8 107.6(8) ?
B7 B11 B8 59.7(7) ?
B10 B11 B8 106.6(8) ?
B9 B11 B8 59.4(6) ?
O N Re 172.0(7) y
O3 C3 Re 175.4(9) y
O4 C9 C10 118.3(8) ?
O4 C9 Re 117.2(6) y
C10 C9 Re 124.4(7) ?
C9 O4 C4 124.3(8) y
C11 C10 C15 118.7(9) ?
C11 C10 C9 120.7(8) ?
C15 C10 C9 120.1(8) ?
C10 C11 C12 121.0(9) ?
C13 C12 C11 120.9(10) ?
C14 C13 C12 117.1(9) ?
C14 C13 C16 121.4(10) ?
C12 C13 C16 121.5(10) ?
C13 C14 C15 122.7(9) ?
C14 C15 C10 119.5(9) ?

loop_
_geom_bond_atom_site_label_1
_geom_bond_atom_site_label_2
_geom_bond_distance
_geom_bond_publ_flag
Re N 1.768(8) y
Re C3 1.963(10) y
Re C9 2.052(9) y
Re C1 2.290(8) y
Re C2 2.301(9) y
Re B5 2.332(10) y
Re B3 2.357(11) y
Re B4 2.375(11) y
C1 C2 1.600(12) ?
C1 B10 1.718(13) ?
C1 B6 1.722(14) ?
C1 B5 1.733(14) ?
C2 B3 1.704(15) ?
C2 B7 1.706(14) ?
C2 B6 1.713(14) ?
B3 B8 1.76(2) ?
B3 B7 1.765(15) ?
B3 B4 1.79(2) ?
B4 B8 1.78(2) ?
B4 B9 1.792(15) ?
B4 B5 1.80(2) ?
B5 B9 1.76(2) ?
B5 B10 1.771(14) ?
B6 B7 1.74(2) ?
B6 B11 1.75(2) ?
B6 B10 1.76(2) ?
B7 B11 1.75(2) ?
B7 B8 1.76(2) ?
B8 B9 1.77(2) ?
B8 B11 1.79(2) ?
B9 B10 1.75(2) ?
B9 B11 1.78(2) ?
B10 B11 1.76(2) ?
N O 1.188(9) y
C3 O3 1.130(11) y
C9 O4 1.321(11) y
C9 C10 1.461(12) y
O4 C4 1.451(12) y
C10 C11 1.368(13) ?
C10 C15 1.396(12) ?
C11 C12 1.406(14) ?
C12 C13 1.389(14) ?
C13 C14 1.378(14) ?
C13 C16 1.508(14) ?
C14 C15 1.391(13) ?
